data_7135365
loop_
_publ_author_name
'Song, Ping'
'Wilkins, Nicholas Stiles'
'Taheri-Qazvini, Omid'
'Adeleke, Adebayo A.'
'Moghaddam, Alireza Lotfollahzade'
'Amirani, Morteza Chehel'
'Srinivasan, Karthik'
'Masoumifard, Nima'
'Ramanathan, Vaidhyanathan'

_publ_section_title
;
 Understanding the potential of a new zinc-triazolato-carbonate
 metal-organic framework for humid CO<sub>2</sub> capture processes.
;
_journal_issue 19
_journal_name_full 'Chemical communications (Cambridge, England)'
_journal_page_first 5523
_journal_page_last 5526
_journal_paper_doi 10.1039/d5cc05467b
_journal_volume 62
_journal_year 2026
_chemical_formula_moiety Zn2(3-Amino-5-methyl-1,2,4-triazolato)2(CO3)
_chemical_formula_sum 'C7 H10 N8 O3 Zn2'
_chemical_formula_weight 384.97
_chemical_name_common 'Zinc 3-Amino-5-methyl-1,2,4-triazolato carbonate'
_chemical_name_systematic 'Zinc 3-Amino-5-methyl-1,2,4-triazolato carbonate'
_space_group_crystal_system monoclinic
_space_group_IT_number 15
_space_group_name_Hall '-C 2yc'
_space_group_name_H-M_alt 'C 1 2/c 1'
_atom_sites_solution_hydrogens mixed
_audit_creation_method SHELXL-2019/1
_audit_update_record
;
2025-09-20 deposited with the CCDC.	2026-02-02 downloaded from the CCDC.
;
_cell_angle_alpha 90
_cell_angle_beta 108.7290(10)
_cell_angle_gamma 90
_cell_formula_units_Z 4
_cell_length_a 17.5097(3)
_cell_length_b 8.9985(2)
_cell_length_c 9.9050(2)
_cell_measurement_temperature 273(2)
_cell_volume 1478.00(5)
_computing_structure_refinement 'SHELXL-2019/1 (Sheldrick, 2019)'
_diffrn_ambient_temperature 273(2)
_diffrn_measured_fraction_theta_full 0.999
_diffrn_measured_fraction_theta_max 0.999
_diffrn_radiation_type CuK\a
_diffrn_radiation_wavelength 1.54178
_diffrn_reflns_av_R_equivalents 0.0284
_diffrn_reflns_av_unetI/netI 0.0177
_diffrn_reflns_Laue_measured_fraction_full 0.999
_diffrn_reflns_Laue_measured_fraction_max 0.999
_diffrn_reflns_limit_h_max 21
_diffrn_reflns_limit_h_min -21
_diffrn_reflns_limit_k_max 11
_diffrn_reflns_limit_k_min -10
_diffrn_reflns_limit_l_max 12
_diffrn_reflns_limit_l_min -12
_diffrn_reflns_number 12345
_diffrn_reflns_point_group_measured_fraction_full 0.999
_diffrn_reflns_point_group_measured_fraction_max 0.999
_diffrn_reflns_theta_full 67.679
_diffrn_reflns_theta_max 72.319
_diffrn_reflns_theta_min 5.335
_exptl_absorpt_coefficient_mu 4.198
_exptl_crystal_colour colorless
_exptl_crystal_density_diffrn 1.730
_exptl_crystal_description rod
_exptl_crystal_F_000 768
_exptl_crystal_recrystallization_method Solvothermal
_refine_diff_density_max 1.412
_refine_diff_density_min -0.593
_refine_diff_density_rms 0.163
_refine_ls_extinction_method none
_refine_ls_goodness_of_fit_ref 1.148
_refine_ls_hydrogen_treatment mixed
_refine_ls_matrix_type full
_refine_ls_number_parameters 99
_refine_ls_number_reflns 1466
_refine_ls_number_restraints 5
_refine_ls_restrained_S_all 1.151
_refine_ls_R_factor_all 0.0393
_refine_ls_R_factor_gt 0.0385
_refine_ls_shift/su_max 0.000
_refine_ls_shift/su_mean 0.000
_refine_ls_structure_factor_coef Fsqd
_refine_ls_weighting_details 'w=1/[\s^2^(Fo^2^)+(0.0962P)^2^+5.8518P] where P=(Fo^2^+2Fc^2^)/3'
_refine_ls_weighting_scheme calc
_refine_ls_wR_factor_gt 0.1436
_refine_ls_wR_factor_ref 0.1468
_reflns_Friedel_coverage 0.000
_reflns_number_gt 1431
_reflns_number_total 1466
_reflns_threshold_expression 'I > 2\s(I)'
_cod_data_source_file d5cc05467b2.cif
_cod_data_source_block SMOF572_240826_4_3rd_a
_cod_depositor_comments 'Adding full bibliography for 7135364--7135365.cif.'
_cod_original_sg_symbol_H-M 'C 2/c'
_cod_database_code 7135365
_shelx_shelxl_version_number 2019/1
_shelx_space_group_comment
;
The symmetry employed for this shelxl refinement is uniquely defined
by the following loop, which should always be used as a source of
symmetry information in preference to the above space-group names.
They are only intended as comments.
;

loop_
_space_group_symop_operation_xyz
'x, y, z'
'-x, y, -z+1/2'
'x+1/2, y+1/2, z'
'-x+1/2, y+1/2, -z+1/2'
'-x, -y, -z'
'x, -y, z-1/2'
'-x+1/2, -y+1/2, -z'
'x+1/2, -y+1/2, z-1/2'

loop_
_atom_site_label
_atom_site_type_symbol
_atom_site_fract_x
_atom_site_fract_y
_atom_site_fract_z
_atom_site_U_iso_or_equiv
_atom_site_adp_type
_atom_site_occupancy
_atom_site_site_symmetry_order
_atom_site_calc_flag
_atom_site_refinement_flags_posn
_atom_site_refinement_flags_adp
_atom_site_refinement_flags_occupancy
_atom_site_disorder_assembly
_atom_site_disorder_group
Zn01 Zn 0.33573(3) 0.30399(5) 0.65938(4) 0.0194(3) Uani 1 1 d . . . . .
O002 O 0.43410(19) 0.1891(3) 0.7257(5) 0.0440(9) Uani 1 1 d . . . . .
N003 N 0.24932(19) 0.3519(4) 0.3479(3) 0.0235(6) Uani 1 1 d . . . . .
C1 C 0.1911(3) 0.4340(7) 0.0977(5) 0.0516(14) Uani 1 1 d . . . . .
H1A H 0.178190 0.533276 0.062223 0.077 Uiso 1 1 calc R U . . .
H1B H 0.142936 0.385031 0.100762 0.077 Uiso 1 1 calc R U . . .
H1C H 0.213638 0.380068 0.035924 0.077 Uiso 1 1 calc R U . . .
O004 O 0.500000 0.4019(5) 0.750000 0.0422(11) Uani 1 2 d S T P . .
N1 N 0.31494(17) 0.3901(3) 0.4653(3) 0.0216(6) Uani 1 1 d . . . . .
N2 N 0.31313(19) 0.5353(4) 0.2832(3) 0.0251(7) Uani 1 1 d . . . . .
N3 N 0.4156(2) 0.5762(5) 0.5066(4) 0.0406(9) Uani 1 1 d D . . . .
H3A H 0.400(3) 0.647(5) 0.558(5) 0.061 Uiso 1 1 d D U . . .
H3B H 0.458(2) 0.520(5) 0.559(5) 0.061 Uiso 1 1 d D U . . .
C008 C 0.3511(2) 0.5014(4) 0.4216(4) 0.0231(7) Uani 1 1 d D . . . .
C009 C 0.2506(2) 0.4396(4) 0.2436(4) 0.0277(8) Uani 1 1 d . . . . .
C00A C 0.500000 0.2611(7) 0.750000 0.0271(11) Uani 1 2 d S T P . .

loop_
_atom_site_aniso_label
_atom_site_aniso_U_11
_atom_site_aniso_U_22
_atom_site_aniso_U_33
_atom_site_aniso_U_23
_atom_site_aniso_U_13
_atom_site_aniso_U_12
Zn01 0.0195(4) 0.0222(4) 0.0160(4) -0.00081(15) 0.0051(2) -0.00116(15)
O002 0.0181(15) 0.0384(18) 0.072(3) 0.0125(15) 0.0088(15) 0.0005(11)
N003 0.0216(15) 0.0293(17) 0.0184(15) 0.0006(12) 0.0049(12) -0.0053(13)
C1 0.042(3) 0.074(4) 0.026(2) 0.016(2) -0.0069(19) -0.030(3)
O004 0.042(2) 0.036(2) 0.039(2) 0.000 -0.0006(19) 0.000
N1 0.0190(14) 0.0269(15) 0.0172(14) 0.0006(11) 0.0036(11) -0.0034(11)
N2 0.0240(15) 0.0290(16) 0.0203(14) 0.0049(12) 0.0041(12) -0.0057(12)
N3 0.040(2) 0.042(2) 0.0283(18) 0.0072(16) -0.0050(16) -0.0179(17)
C008 0.0225(16) 0.0251(18) 0.0205(17) 0.0040(14) 0.0053(13) -0.0009(13)
C009 0.0247(19) 0.036(2) 0.0200(18) 0.0046(16) 0.0039(15) -0.0059(17)
C00A 0.023(2) 0.030(3) 0.027(3) 0.000 0.007(2) 0.000

loop_
_atom_type_symbol
_atom_type_description
_atom_type_scat_dispersion_real
_atom_type_scat_dispersion_imag
_atom_type_scat_source
C C 0.0181 0.0091 'International Tables Vol C Tables 4.2.6.8 and 6.1.1.4'
H H 0.0000 0.0000 'International Tables Vol C Tables 4.2.6.8 and 6.1.1.4'
N N 0.0311 0.0180 'International Tables Vol C Tables 4.2.6.8 and 6.1.1.4'
O O 0.0492 0.0322 'International Tables Vol C Tables 4.2.6.8 and 6.1.1.4'
Zn Zn -1.5491 0.6778 'International Tables Vol C Tables 4.2.6.8 and 6.1.1.4'

loop_
_geom_angle_atom_site_label_1
_geom_angle_atom_site_label_2
_geom_angle_atom_site_label_3
_geom_angle
_geom_angle_site_symmetry_1
_geom_angle_site_symmetry_3
_geom_angle_publ_flag
O002 Zn01 N1 113.72(15) . . ?
O002 Zn01 N2 120.28(16) . 6_566 ?
N1 Zn01 N2 107.26(13) . 6_566 ?
O002 Zn01 N003 101.86(14) . 7_556 ?
N1 Zn01 N003 109.23(12) . 7_556 ?
N2 Zn01 N003 103.44(13) 6_566 7_556 ?
C00A O002 Zn01 116.4(3) . . ?
C009 N003 N1 107.0(3) . . ?
C009 N003 Zn01 126.0(3) . 7_556 ?
N1 N003 Zn01 126.9(2) . 7_556 ?
C008 N1 N003 105.4(3) . . ?
C008 N1 Zn01 130.4(2) . . ?
N003 N1 Zn01 123.8(2) . . ?
C009 N2 C008 103.9(3) . . ?
C009 N2 Zn01 125.5(2) . 6_565 ?
C008 N2 Zn01 130.5(3) . 6_565 ?
N1 C008 N3 124.2(3) . . ?
N1 C008 N2 111.7(3) . . ?
N3 C008 N2 124.0(3) . . ?
N003 C009 N2 112.0(3) . . ?
N003 C009 C1 124.3(3) . . ?
N2 C009 C1 123.7(3) . . ?
O004 C00A O002 120.5(3) . 2_656 ?
O004 C00A O002 120.5(3) . . ?
O002 C00A O002 119.0(5) 2_656 . ?

loop_
_geom_bond_atom_site_label_1
_geom_bond_atom_site_label_2
_geom_bond_distance
_geom_bond_site_symmetry_2
_geom_bond_publ_flag
Zn01 O002 1.934(3) . ?
Zn01 N1 1.995(3) . ?
Zn01 N2 2.016(3) 6_566 ?
Zn01 N003 2.030(3) 7_556 ?
O002 C00A 1.277(5) . ?
N003 C009 1.306(5) . ?
N003 N1 1.390(4) . ?
C1 C009 1.487(5) . ?
O004 C00A 1.267(7) . ?
N1 C008 1.329(5) . ?
N2 C009 1.349(5) . ?
N2 C008 1.352(5) . ?
N3 C008 1.351(5) . ?
